data_4326349
loop_
_publ_author_name
'Hana Va\<nk\'atov\'a'
'Lies Broeckaert'
'Frank De Proft'
'Roman Olejn\'ik'
'Jan Turek'
'Zde\<nka Pad\<elkov\'a'
'Ale\<s R\%u\<zi\<cka'

_publ_section_title
;
 Tetrylenes Chelated by Hybrid Amido-Amino Ligand: Derivatives of
 2-[(N,N-Dimethylamino)methyl]aniline
;
_journal_name_full 'Inorganic Chemistry'
_journal_page_first 9454
_journal_page_last 9464
_journal_paper_doi 10.1021/ic2011056
_journal_volume 50
_journal_year 2011
_chemical_formula_moiety 'C24 H42 N4 Si2 Sn'
_chemical_formula_sum 'C24 H42 N4 Si2 Sn'
_chemical_formula_weight 561.49
_chemical_name_systematic
; 
 ? 
;
_space_group_IT_number 14
_symmetry_cell_setting monoclinic
_symmetry_space_group_name_Hall '-P 2ybc'
_symmetry_space_group_name_H-M 'P 1 21/c 1'
_atom_sites_solution_hydrogens geom
_atom_sites_solution_primary direct
_atom_sites_solution_secondary difmap
_audit_creation_method SHELXL-97
_cell_angle_alpha 90
_cell_angle_beta 129.951(5)
_cell_angle_gamma 90
_cell_formula_units_Z 4
_cell_length_a 13.7200(11)
_cell_length_b 14.4010(12)
_cell_length_c 18.5601(7)
_cell_measurement_reflns_used 27570
_cell_measurement_temperature 150(1)
_cell_measurement_theta_max 27.5
_cell_measurement_theta_min 1
_cell_volume 2811.2(4)
_computing_cell_refinement 'COLLECT and DENZO'
_computing_data_collection 'COLLECT (Hooft, 1998) and DENZO (Otwinowski & Minor, 1997)'
_computing_data_reduction 'COLLECT and DENZO'
_computing_molecular_graphics 'PLATON (Spek, 2003)'
_computing_publication_material 'SHELXL-97 (Sheldrick, 1997)'
_computing_structure_refinement 'SHELXL-97 (Sheldrick, 1997)'
_computing_structure_solution 'SIR92 (Altomare et al., 1994)'
_diffrn_ambient_temperature 150(1)
_diffrn_detector_area_resol_mean 9.091
_diffrn_measured_fraction_theta_full 0.996
_diffrn_measured_fraction_theta_max 0.996
_diffrn_measurement_device_type 'Bruker Nonius KappaCCD area detector'
_diffrn_measurement_method '\f and \w scans to fill the Ewald sphere'
_diffrn_radiation_monochromator graphite
_diffrn_radiation_source 'fine-focus sealed tube'
_diffrn_radiation_type MoK\a
_diffrn_radiation_wavelength 0.71073
_diffrn_reflns_av_R_equivalents 0.0632
_diffrn_reflns_av_sigmaI/netI 0.0440
_diffrn_reflns_limit_h_max 16
_diffrn_reflns_limit_h_min -17
_diffrn_reflns_limit_k_max 18
_diffrn_reflns_limit_k_min -18
_diffrn_reflns_limit_l_max 24
_diffrn_reflns_limit_l_min -20
_diffrn_reflns_number 27483
_diffrn_reflns_theta_full 27.50
_diffrn_reflns_theta_max 27.50
_diffrn_reflns_theta_min 1.94
_diffrn_standards_number 0
_exptl_absorpt_coefficient_mu 1.012
_exptl_absorpt_correction_T_max 0.912
_exptl_absorpt_correction_T_min 0.775
_exptl_absorpt_correction_type integration
_exptl_absorpt_process_details
;
gaussian integration (Coppens, 1970)
;
_exptl_crystal_colour colourless
_exptl_crystal_density_diffrn 1.327
_exptl_crystal_description plate
_exptl_crystal_F_000 1168
_exptl_crystal_size_max 0.40
_exptl_crystal_size_mid 0.34
_exptl_crystal_size_min 0.13
_refine_diff_density_max 0.420
_refine_diff_density_min -0.692
_refine_diff_density_rms 0.089
_refine_ls_extinction_method none
_refine_ls_goodness_of_fit_ref 1.105
_refine_ls_hydrogen_treatment constr
_refine_ls_matrix_type full
_refine_ls_number_parameters 280
_refine_ls_number_reflns 6440
_refine_ls_number_restraints 0
_refine_ls_restrained_S_all 1.105
_refine_ls_R_factor_all 0.0530
_refine_ls_R_factor_gt 0.0306
_refine_ls_shift/su_max 0.001
_refine_ls_shift/su_mean 0.000
_refine_ls_structure_factor_coef Fsqd
_refine_ls_weighting_details 'calc w=1/[\s^2^(Fo^2^)+(0.0108P)^2^+2.8152P] where P=(Fo^2^+2Fc^2^)/3'
_refine_ls_weighting_scheme calc
_refine_ls_wR_factor_gt 0.0563
_refine_ls_wR_factor_ref 0.0658
_reflns_number_gt 5020
_reflns_number_total 6440
_reflns_threshold_expression >2sigma(I)
_cod_data_source_file ic2011056_si_001_06.cif
_cod_data_source_block 12
_cod_original_cell_volume 2811.2(3)
_cod_original_sg_symbol_H-M 'P 21/c'
_cod_database_code 4326349

loop_
_symmetry_equiv_pos_as_xyz
'x, y, z'
'-x, y+1/2, -z+1/2'
'-x, -y, -z'
'x, -y-1/2, z-1/2'

loop_
_atom_site_label
_atom_site_type_symbol
_atom_site_fract_x
_atom_site_fract_y
_atom_site_fract_z
_atom_site_U_iso_or_equiv
_atom_site_adp_type
_atom_site_occupancy
_atom_site_symmetry_multiplicity
_atom_site_calc_flag
_atom_site_refinement_flags
Sn1 Sn 0.877362(16) 0.342552(12) 0.398695(11) 0.01999(6) Uani 1 1 d .
Si1 Si 0.56842(7) 0.36627(5) 0.29707(5) 0.02453(16) Uani 1 1 d .
Si2 Si 1.11677(7) 0.25180(5) 0.41152(5) 0.02255(16) Uani 1 1 d .
C10 C 0.4860(3) 0.4749(2) 0.2293(2) 0.0415(8) Uani 1 1 d .
H10A H 0.5456 0.5253 0.2560 0.050 Uiso 1 1 d R
H10B H 0.4196 0.4891 0.2315 0.050 Uiso 1 1 d R
H10C H 0.4498 0.4659 0.1651 0.050 Uiso 1 1 d R
N3 N 0.95842(19) 0.24883(14) 0.36090(14) 0.0199(4) Uani 1 1 d .
N4 N 0.8642(2) 0.18556(15) 0.46836(14) 0.0214(5) Uani 1 1 d .
N1 N 0.67806(19) 0.32836(14) 0.28669(14) 0.0207(4) Uani 1 1 d .
C14 C 0.8755(2) 0.09735(17) 0.35820(17) 0.0197(5) Uani 1 1 d .
C13 C 0.8922(2) 0.16540(18) 0.31295(16) 0.0191(5) Uani 1 1 d .
C1 C 0.6315(2) 0.31491(19) 0.19341(17) 0.0240(6) Uani 1 1 d .
N2 N 0.8472(2) 0.46384(16) 0.27907(15) 0.0288(5) Uani 1 1 d .
C18 C 0.8446(2) 0.1480(2) 0.22123(17) 0.0248(6) Uani 1 1 d .
H18 H 0.8536 0.1928 0.1898 0.030 Uiso 1 1 d R
C12 C 0.6487(3) 0.3959(2) 0.42205(19) 0.0322(7) Uani 1 1 d .
H12A H 0.6846 0.3407 0.4597 0.039 Uiso 1 1 d R
H12B H 0.5876 0.4218 0.4258 0.039 Uiso 1 1 d R
H12C H 0.7149 0.4403 0.4448 0.039 Uiso 1 1 d R
C21 C 0.7374(2) 0.1522(2) 0.42769(19) 0.0280(6) Uani 1 1 d .
H21A H 0.7452 0.0952 0.4579 0.034 Uiso 1 1 d R
H21B H 0.6887 0.1414 0.3616 0.034 Uiso 1 1 d R
H21C H 0.6953 0.1977 0.4369 0.034 Uiso 1 1 d R
C2 C 0.6466(3) 0.3848(2) 0.14853(19) 0.0299(6) Uani 1 1 d .
C23 C 1.1956(3) 0.3526(2) 0.4938(2) 0.0344(7) Uani 1 1 d .
H23A H 1.1467 0.4078 0.4620 0.041 Uiso 1 1 d R
H23B H 1.2797 0.3606 0.5146 0.041 Uiso 1 1 d R
H23C H 1.2006 0.3413 0.5471 0.041 Uiso 1 1 d R
C15 C 0.8137(2) 0.01511(18) 0.31187(19) 0.0252(6) Uani 1 1 d .
H15 H 0.8031 -0.0300 0.3423 0.030 Uiso 1 1 d R
C7 C 0.7097(3) 0.4740(2) 0.1980(2) 0.0336(7) Uani 1 1 d .
H7A H 0.6675 0.5004 0.2196 0.040 Uiso 1 1 d R
H7B H 0.6995 0.5172 0.1534 0.040 Uiso 1 1 d R
C17 C 0.7835(2) 0.0653(2) 0.17650(18) 0.0289(6) Uani 1 1 d .
H17 H 0.7534 0.0547 0.1158 0.035 Uiso 1 1 d R
C24 C 1.1416(3) 0.2609(2) 0.3237(2) 0.0353(7) Uani 1 1 d .
H24A H 1.0895 0.2158 0.2749 0.042 Uiso 1 1 d R
H24B H 1.2293 0.2496 0.3543 0.042 Uiso 1 1 d R
H24C H 1.1185 0.3221 0.2969 0.042 Uiso 1 1 d R
C20 C 0.9387(3) 0.2038(2) 0.56950(18) 0.0317(6) Uani 1 1 d .
H20A H 0.8953 0.2488 0.5781 0.038 Uiso 1 1 d R
H20B H 1.0210 0.2273 0.5955 0.038 Uiso 1 1 d R
H20C H 0.9485 0.1471 0.6008 0.038 Uiso 1 1 d R
C19 C 0.9303(2) 0.11224(18) 0.45810(17) 0.0231(5) Uani 1 1 d .
H19A H 0.9256 0.0544 0.4824 0.028 Uiso 1 1 d R
H19B H 1.0194 0.1286 0.4957 0.028 Uiso 1 1 d R
C6 C 0.5689(2) 0.2335(2) 0.14461(19) 0.0305(6) Uani 1 1 d .
H6 H 0.5594 0.1863 0.1739 0.037 Uiso 1 1 d R
C16 C 0.7677(3) -0.0011(2) 0.2212(2) 0.0312(6) Uani 1 1 d .
H16 H 0.7261 -0.0564 0.1908 0.037 Uiso 1 1 d R
C22 C 1.2040(3) 0.1434(2) 0.4789(2) 0.0322(7) Uani 1 1 d .
H22A H 1.2164 0.1422 0.5360 0.039 Uiso 1 1 d R
H22B H 1.2851 0.1424 0.4936 0.039 Uiso 1 1 d R
H22C H 1.1555 0.0900 0.4415 0.039 Uiso 1 1 d R
C11 C 0.4393(3) 0.2797(2) 0.2527(2) 0.0336(7) Uani 1 1 d .
H11A H 0.3938 0.2681 0.1872 0.040 Uiso 1 1 d R
H11B H 0.3817 0.3037 0.2610 0.040 Uiso 1 1 d R
H11C H 0.4761 0.2228 0.2873 0.040 Uiso 1 1 d R
C9 C 0.9153(3) 0.4442(2) 0.2442(2) 0.0362(7) Uani 1 1 d .
H9A H 0.8833 0.3878 0.2082 0.043 Uiso 1 1 d R
H9B H 1.0045 0.4374 0.2963 0.043 Uiso 1 1 d R
H9C H 0.9026 0.4946 0.2052 0.043 Uiso 1 1 d R
C8 C 0.8949(4) 0.5500(2) 0.3341(2) 0.0503(9) Uani 1 1 d .
H8A H 0.9856 0.5463 0.3823 0.060 Uiso 1 1 d R
H8B H 0.8567 0.5590 0.3624 0.060 Uiso 1 1 d R
H8C H 0.8738 0.6014 0.2933 0.060 Uiso 1 1 d R
C4 C 0.5334(3) 0.2905(3) 0.0080(2) 0.0507(10) Uani 1 1 d .
H4 H 0.5004 0.2825 -0.0537 0.061 Uiso 1 1 d R
C5 C 0.5200(3) 0.2218(3) 0.0519(2) 0.0442(9) Uani 1 1 d .
H5 H 0.4779 0.1672 0.0199 0.053 Uiso 1 1 d R
C3 C 0.5971(3) 0.3715(3) 0.0558(2) 0.0426(8) Uani 1 1 d .
H3 H 0.6069 0.4177 0.0259 0.051 Uiso 1 1 d R

loop_
_atom_site_aniso_label
_atom_site_aniso_U_11
_atom_site_aniso_U_22
_atom_site_aniso_U_33
_atom_site_aniso_U_23
_atom_site_aniso_U_13
_atom_site_aniso_U_12
Sn1 0.01974(9) 0.02192(9) 0.01663(9) -0.00324(7) 0.01092(7) -0.00085(8)
Si1 0.0232(4) 0.0281(4) 0.0245(4) 0.0009(3) 0.0164(3) 0.0032(3)
Si2 0.0194(3) 0.0266(4) 0.0215(3) -0.0012(3) 0.0131(3) -0.0014(3)
C10 0.0369(17) 0.0419(19) 0.054(2) 0.0155(16) 0.0331(17) 0.0191(15)
N3 0.0190(10) 0.0223(11) 0.0181(10) -0.0020(9) 0.0118(9) -0.0004(9)
N4 0.0226(11) 0.0232(12) 0.0178(10) -0.0005(8) 0.0127(10) -0.0007(9)
N1 0.0205(10) 0.0235(12) 0.0175(10) 0.0016(8) 0.0120(9) 0.0028(9)
C14 0.0164(12) 0.0216(13) 0.0208(12) 0.0012(10) 0.0117(11) 0.0042(10)
C13 0.0149(11) 0.0220(13) 0.0172(11) -0.0003(10) 0.0088(10) 0.0028(10)
C1 0.0170(12) 0.0336(15) 0.0182(12) -0.0001(11) 0.0098(11) 0.0066(11)
N2 0.0358(13) 0.0250(12) 0.0292(12) 0.0007(10) 0.0225(11) -0.0017(10)
C18 0.0223(13) 0.0338(16) 0.0203(12) 0.0001(11) 0.0145(11) 0.0009(12)
C12 0.0379(16) 0.0323(16) 0.0365(16) -0.0071(13) 0.0285(15) -0.0018(13)
C21 0.0299(14) 0.0262(14) 0.0350(15) 0.0038(12) 0.0241(13) 0.0012(12)
C2 0.0226(14) 0.0437(18) 0.0226(13) 0.0078(12) 0.0142(12) 0.0115(13)
C23 0.0238(14) 0.0375(17) 0.0330(15) -0.0100(13) 0.0142(13) -0.0073(13)
C15 0.0230(13) 0.0200(14) 0.0331(15) 0.0011(11) 0.0182(13) 0.0023(11)
C7 0.0372(16) 0.0362(17) 0.0347(16) 0.0140(13) 0.0264(14) 0.0125(14)
C17 0.0231(14) 0.0350(16) 0.0204(13) -0.0075(12) 0.0102(12) 0.0019(12)
C24 0.0304(15) 0.0445(19) 0.0374(16) 0.0025(14) 0.0247(14) 0.0013(13)
C20 0.0410(17) 0.0359(17) 0.0196(13) -0.0003(12) 0.0202(13) -0.0003(14)
C19 0.0239(13) 0.0241(14) 0.0203(12) 0.0047(10) 0.0137(12) 0.0038(11)
C6 0.0189(13) 0.0419(18) 0.0266(14) -0.0060(13) 0.0126(12) 0.0034(12)
C16 0.0252(14) 0.0265(15) 0.0365(16) -0.0111(12) 0.0173(13) -0.0030(12)
C22 0.0242(14) 0.0388(18) 0.0307(15) 0.0033(13) 0.0162(13) 0.0025(12)
C11 0.0234(14) 0.0456(19) 0.0307(15) -0.0020(13) 0.0168(13) 0.0001(13)
C9 0.0347(16) 0.0448(19) 0.0358(16) 0.0100(14) 0.0258(15) 0.0006(14)
C8 0.079(3) 0.0254(17) 0.052(2) -0.0012(15) 0.045(2) -0.0100(17)
C4 0.0281(16) 0.097(3) 0.0215(15) -0.0113(18) 0.0134(14) 0.0036(18)
C5 0.0207(15) 0.072(2) 0.0291(16) -0.0214(16) 0.0110(14) -0.0008(15)
C3 0.0308(16) 0.076(3) 0.0237(15) 0.0093(15) 0.0185(14) 0.0107(16)

loop_
_atom_type_symbol
_atom_type_description
_atom_type_scat_dispersion_real
_atom_type_scat_dispersion_imag
_atom_type_scat_source
C C 0.0033 0.0016 'International Tables Vol C Tables 4.2.6.8 and 6.1.1.4'
H H 0.0000 0.0000 'International Tables Vol C Tables 4.2.6.8 and 6.1.1.4'
Si Si 0.0817 0.0704 'International Tables Vol C Tables 4.2.6.8 and 6.1.1.4'
N N 0.0061 0.0033 'International Tables Vol C Tables 4.2.6.8 and 6.1.1.4'
Sn Sn -0.6537 1.4246 'International Tables Vol C Tables 4.2.6.8 and 6.1.1.4'

loop_
_exptl_crystal_face_index_h
_exptl_crystal_face_index_k
_exptl_crystal_face_index_l
_exptl_crystal_face_perp_dist
-1 0 1 0.024
1 0 -1 0.065
-1 0 -1 0.139
1 0 1 0.198
0 1 0 0.169
0 -1 0 0.118
0 -1 1 0.047

loop_
_geom_angle_atom_site_label_1
_geom_angle_atom_site_label_2
_geom_angle_atom_site_label_3
_geom_angle
N1 Sn1 N3 103.41(8)
N1 Si1 C10 112.63(12)
N1 Si1 C12 110.49(12)
C10 Si1 C12 105.35(15)
N1 Si1 C11 112.81(12)
C10 Si1 C11 105.60(15)
C12 Si1 C11 109.59(13)
N3 Si2 C23 109.23(12)
N3 Si2 C24 113.37(12)
C23 Si2 C24 108.93(14)
N3 Si2 C22 112.55(12)
C23 Si2 C22 108.40(14)
C24 Si2 C22 104.13(13)
Si1 C10 H10A 109.8
Si1 C10 H10B 109.3
H10A C10 H10B 109.5
Si1 C10 H10C 109.3
H10A C10 H10C 109.5
H10B C10 H10C 109.5
C13 N3 Si2 115.90(16)
C13 N3 Sn1 118.77(15)
Si2 N3 Sn1 123.00(11)
C21 N4 C20 109.8(2)
C21 N4 C19 108.8(2)
C20 N4 C19 108.0(2)
C1 N1 Si1 115.91(16)
C1 N1 Sn1 119.53(16)
Si1 N1 Sn1 121.74(11)
C15 C14 C13 119.7(2)
C15 C14 C19 120.6(2)
C13 C14 C19 119.6(2)
C18 C13 C14 118.4(2)
C18 C13 N3 121.6(2)
C14 C13 N3 120.0(2)
C6 C1 C2 118.9(2)
C6 C1 N1 121.0(2)
C2 C1 N1 120.2(2)
C9 N2 C8 110.2(2)
C9 N2 C7 109.1(2)
C8 N2 C7 109.3(2)
C17 C18 C13 120.9(3)
C17 C18 H18 119.6
C13 C18 H18 119.5
Si1 C12 H12A 109.4
Si1 C12 H12B 109.4
H12A C12 H12B 109.5
Si1 C12 H12C 109.5
H12A C12 H12C 109.5
H12B C12 H12C 109.5
N4 C21 H21A 109.3
N4 C21 H21B 109.5
H21A C21 H21B 109.5
N4 C21 H21C 109.6
H21A C21 H21C 109.5
H21B C21 H21C 109.5
C3 C2 C1 119.4(3)
C3 C2 C7 120.4(3)
C1 C2 C7 120.1(2)
Si2 C23 H23A 109.3
Si2 C23 H23B 109.7
H23A C23 H23B 109.5
Si2 C23 H23C 109.4
H23A C23 H23C 109.5
H23B C23 H23C 109.5
C16 C15 C14 121.1(3)
C16 C15 H15 119.4
C14 C15 H15 119.4
N2 C7 C2 113.4(2)
N2 C7 H7A 109.1
C2 C7 H7A 109.0
N2 C7 H7B 108.8
C2 C7 H7B 108.6
H7A C7 H7B 107.8
C16 C17 C18 120.5(2)
C16 C17 H17 119.8
C18 C17 H17 119.7
Si2 C24 H24A 109.5
Si2 C24 H24B 109.5
H24A C24 H24B 109.5
Si2 C24 H24C 109.4
H24A C24 H24C 109.5
H24B C24 H24C 109.5
N4 C20 H20A 109.6
N4 C20 H20B 109.4
H20A C20 H20B 109.5
N4 C20 H20C 109.4
H20A C20 H20C 109.5
H20B C20 H20C 109.5
N4 C19 C14 113.4(2)
N4 C19 H19A 108.8
C14 C19 H19A 108.8
N4 C19 H19B 109.1
C14 C19 H19B 108.9
H19A C19 H19B 107.7
C1 C6 C5 120.7(3)
C1 C6 H6 119.7
C5 C6 H6 119.6
C17 C16 C15 119.4(3)
C17 C16 H16 120.2
C15 C16 H16 120.4
Si2 C22 H22A 109.6
Si2 C22 H22B 109.2
H22A C22 H22B 109.5
Si2 C22 H22C 109.6
H22A C22 H22C 109.5
H22B C22 H22C 109.5
Si1 C11 H11A 109.6
Si1 C11 H11B 109.5
H11A C11 H11B 109.5
Si1 C11 H11C 109.3
H11A C11 H11C 109.5
H11B C11 H11C 109.5
N2 C9 H9A 109.6
N2 C9 H9B 109.7
H9A C9 H9B 109.5
N2 C9 H9C 109.1
H9A C9 H9C 109.5
H9B C9 H9C 109.5
N2 C8 H8A 109.4
N2 C8 H8B 109.7
H8A C8 H8B 109.5
N2 C8 H8C 109.2
H8A C8 H8C 109.5
H8B C8 H8C 109.5
C5 C4 C3 120.0(3)
C5 C4 H4 119.9
C3 C4 H4 120.1
C4 C5 C6 120.3(3)
C4 C5 H5 119.9
C6 C5 H5 119.8
C4 C3 C2 120.8(3)
C4 C3 H3 119.6
C2 C3 H3 119.6

loop_
_geom_bond_atom_site_label_1
_geom_bond_atom_site_label_2
_geom_bond_distance
Sn1 N1 2.131(2)
Sn1 N3 2.134(2)
Si1 N1 1.723(2)
Si1 C10 1.866(3)
Si1 C12 1.869(3)
Si1 C11 1.870(3)
Si2 N3 1.727(2)
Si2 C23 1.868(3)
Si2 C24 1.871(3)
Si2 C22 1.874(3)
C10 H10A 0.9600
C10 H10B 0.9602
C10 H10C 0.9600
N3 C13 1.422(3)
N4 C21 1.463(3)
N4 C20 1.474(3)
N4 C19 1.482(3)
N1 C1 1.422(3)
C14 C15 1.387(4)
C14 C13 1.402(3)
C14 C19 1.503(3)
C13 C18 1.400(3)
C1 C6 1.391(4)
C1 C2 1.404(4)
N2 C9 1.465(4)
N2 C8 1.467(4)
N2 C7 1.483(4)
C18 C17 1.384(4)
C18 H18 0.9299
C12 H12A 0.9600
C12 H12B 0.9600
C12 H12C 0.9600
C21 H21A 0.9600
C21 H21B 0.9600
C21 H21C 0.9600
C2 C3 1.399(4)
C2 C7 1.491(4)
C23 H23A 0.9600
C23 H23B 0.9601
C23 H23C 0.9599
C15 C16 1.385(4)
C15 H15 0.9301
C7 H7A 0.9699
C7 H7B 0.9700
C17 C16 1.373(4)
C17 H17 0.9299
C24 H24A 0.9600
C24 H24B 0.9599
C24 H24C 0.9601
C20 H20A 0.9599
C20 H20B 0.9601
C20 H20C 0.9599
C19 H19A 0.9701
C19 H19B 0.9700
C6 C5 1.399(4)
C6 H6 0.9299
C16 H16 0.9301
C22 H22A 0.9600
C22 H22B 0.9600
C22 H22C 0.9599
C11 H11A 0.9600
C11 H11B 0.9600
C11 H11C 0.9599
C9 H9A 0.9600
C9 H9B 0.9600
C9 H9C 0.9599
C8 H8A 0.9599
C8 H8B 0.9599
C8 H8C 0.9601
C4 C5 1.367(5)
C4 C3 1.383(5)
C4 H4 0.9301
C5 H5 0.9301
C3 H3 0.9300
